data_7222261
loop_
_publ_author_name
'Li, Xiu-Yuan'
'Liu, Xia-Xia'
'Yue, Kenfen'
'Wu, Ya-Pan'
'He, Tian'
'Yan, Ni'
'Wang, Yao-Yu'

_publ_section_title
;
 Solvent-controlled formation of four Ni(II) coordination polymers based
 on flexible bis(imidazole) ligand: syntheses, structural diversification,
 properties
;
_journal_name_full 'RSC Adv.'
_journal_paper_doi 10.1039/C5RA15397B
_journal_year 2015
_chemical_formula_sum 'C56 H54 Br4 N8 Ni4 O19'
_chemical_formula_weight 1697.55
_chemical_name_systematic
; 
 ? 
;
_space_group_IT_number 2
_symmetry_cell_setting triclinic
_symmetry_space_group_name_Hall '-P 1'
_symmetry_space_group_name_H-M 'P -1'
_atom_sites_solution_hydrogens geom
_atom_sites_solution_primary direct
_atom_sites_solution_secondary difmap
_audit_creation_method SHELXL-97
_audit_update_record
;
2015-09-01 deposited with the CCDC.
2015-09-21 downloaded from the CCDC.
;
_cell_angle_alpha 76.912(2)
_cell_angle_beta 89.341(2)
_cell_angle_gamma 79.841(2)
_cell_formula_units_Z 1
_cell_length_a 9.2513(9)
_cell_length_b 10.0437(10)
_cell_length_c 17.4014(17)
_cell_measurement_reflns_used 1944
_cell_measurement_temperature 296(2)
_cell_measurement_theta_max 24.92
_cell_measurement_theta_min 2.40
_cell_volume 1549.5(3)
_computing_structure_refinement 'SHELXL-97 (Sheldrick, 1997)'
_computing_structure_solution 'SHELXS-97 (Sheldrick, 1990)'
_diffrn_ambient_temperature 296(2)
_diffrn_measured_fraction_theta_full 0.986
_diffrn_measured_fraction_theta_max 0.986
_diffrn_measurement_device_type 'Bruker SMART APEX II CCD area-detector'
_diffrn_measurement_method '\f and \w scans'
_diffrn_radiation_monochromator graphite
_diffrn_radiation_source 'fine-focus sealed tube'
_diffrn_radiation_type MoK\a
_diffrn_radiation_wavelength 0.71073
_diffrn_reflns_av_R_equivalents 0.0308
_diffrn_reflns_av_sigmaI/netI 0.0642
_diffrn_reflns_limit_h_max 7
_diffrn_reflns_limit_h_min -11
_diffrn_reflns_limit_k_max 9
_diffrn_reflns_limit_k_min -11
_diffrn_reflns_limit_l_max 20
_diffrn_reflns_limit_l_min -20
_diffrn_reflns_number 7734
_diffrn_reflns_theta_full 25.05
_diffrn_reflns_theta_max 25.05
_diffrn_reflns_theta_min 2.18
_exptl_absorpt_coefficient_mu 3.855
_exptl_absorpt_correction_T_max 0.5775
_exptl_absorpt_correction_T_min 0.4116
_exptl_absorpt_correction_type multi-scan
_exptl_absorpt_process_details SADABS
_exptl_crystal_colour green
_exptl_crystal_density_diffrn 1.819
_exptl_crystal_density_method 'not measured'
_exptl_crystal_description block
_exptl_crystal_F_000 850
_exptl_crystal_size_max 0.28
_exptl_crystal_size_mid 0.26
_exptl_crystal_size_min 0.16
_refine_diff_density_max 1.995
_refine_diff_density_min -1.552
_refine_diff_density_rms 0.118
_refine_ls_extinction_method none
_refine_ls_goodness_of_fit_ref 1.036
_refine_ls_hydrogen_treatment mixed
_refine_ls_matrix_type full
_refine_ls_number_parameters 426
_refine_ls_number_reflns 5397
_refine_ls_number_restraints 10
_refine_ls_restrained_S_all 1.035
_refine_ls_R_factor_all 0.0645
_refine_ls_R_factor_gt 0.0472
_refine_ls_shift/su_max 0.000
_refine_ls_shift/su_mean 0.000
_refine_ls_structure_factor_coef Fsqd
_refine_ls_weighting_details 'calc w=1/[\s^2^(Fo^2^)+(0.0580P)^2^+1.5000P] where P=(Fo^2^+2Fc^2^)/3'
_refine_ls_weighting_scheme calc
_refine_ls_wR_factor_gt 0.1117
_refine_ls_wR_factor_ref 0.1243
_reflns_number_gt 4165
_reflns_number_total 5397
_reflns_threshold_expression >2sigma(I)
_cod_data_source_file c5ra15397b2.cif
_cod_data_source_block 3
_cod_original_sg_symbol_H-M P-1
_cod_database_code 7222261

loop_
_symmetry_equiv_pos_as_xyz
'x, y, z'
'-x, -y, -z'

loop_
_atom_site_label
_atom_site_type_symbol
_atom_site_fract_x
_atom_site_fract_y
_atom_site_fract_z
_atom_site_U_iso_or_equiv
_atom_site_adp_type
_atom_site_occupancy
_atom_site_symmetry_multiplicity
_atom_site_calc_flag
_atom_site_refinement_flags
Ni1 Ni 0.17041(7) 0.41454(6) 0.21037(4) 0.01792(17) Uani 1 1 d .
Ni2 Ni 0.19341(7) 0.57519(6) 0.36318(4) 0.01895(17) Uani 1 1 d .
N1 N -0.0459(5) 0.4877(4) 0.1659(2) 0.0246(10) Uani 1 1 d .
N2 N -0.2791(5) 0.5079(5) 0.1326(3) 0.0278(10) Uani 1 1 d .
N3 N 0.2832(5) 0.9348(5) 0.4248(3) 0.0292(11) Uani 1 1 d .
N4 N 0.2320(5) 0.7360(5) 0.4099(3) 0.0275(10) Uani 1 1 d .
O1 O 0.2222(4) 0.6020(3) 0.1643(2) 0.0256(8) Uani 1 1 d .
O2 O 0.1516(4) 0.7153(3) 0.2595(2) 0.0259(8) Uani 1 1 d .
O3 O 0.1756(4) 1.2001(3) 0.2262(2) 0.0261(8) Uani 1 1 d .
O4 O 0.2458(4) 1.3235(3) 0.1159(2) 0.0308(9) Uani 1 1 d .
O5 O 0.3777(4) 0.3560(4) 0.2654(2) 0.0278(8) Uani 1 1 d .
O6 O 0.4041(4) 0.5039(4) 0.3412(2) 0.0270(8) Uani 1 1 d .
O7 O 1.1005(3) 0.4316(3) 0.32392(19) 0.0196(7) Uani 1 1 d .
O8 O 0.9456(4) 0.5502(4) 0.3902(2) 0.0285(9) Uani 1 1 d .
Br1 Br 0.33223(12) 0.98321(8) -0.09332(4) 0.0702(3) Uani 1 1 d .
Br2 Br 0.87466(7) -0.02558(6) 0.30424(4) 0.03993(19) Uani 1 1 d .
C1 C -0.1146(7) 0.2952(7) 0.1125(4) 0.0459(17) Uani 1 1 d .
H1C H -0.0534 0.3043 0.0673 0.069 Uiso 1 1 calc R
H1D H -0.2053 0.2709 0.0991 0.069 Uiso 1 1 calc R
H1E H -0.0650 0.2239 0.1549 0.069 Uiso 1 1 calc R
C2 C -0.1455(6) 0.4294(6) 0.1374(3) 0.0274(12) Uani 1 1 d .
C3 C -0.1237(6) 0.6121(6) 0.1770(3) 0.0301(13) Uani 1 1 d .
H3 H -0.0833 0.6774 0.1959 0.036 Uiso 1 1 calc R
C4 C -0.2660(6) 0.6255(6) 0.1568(3) 0.0329(13) Uani 1 1 d .
H4 H -0.3406 0.6998 0.1589 0.040 Uiso 1 1 calc R
C5 C -0.4169(6) 0.4774(6) 0.1037(3) 0.0334(14) Uani 1 1 d .
H5A H -0.5000 0.5256 0.1270 0.040 Uiso 1 1 calc R
H5B H -0.4172 0.3785 0.1202 0.040 Uiso 1 1 calc R
C6 C -0.4328(6) 0.5221(6) 0.0147(3) 0.0303(13) Uani 1 1 d .
H6A H -0.3455 0.4808 -0.0086 0.036 Uiso 1 1 calc R
H6B H -0.4422 0.6223 -0.0015 0.036 Uiso 1 1 calc R
C7 C 0.4437(10) 1.0579(7) 0.4863(6) 0.081(3) Uani 1 1 d .
H7A H 0.4892 1.1398 0.4740 0.098 Uiso 1 1 calc R
H7B H 0.3794 1.0671 0.5300 0.098 Uiso 1 1 calc R
C8 C 0.3481(7) 1.0615(6) 0.4158(4) 0.0409(15) Uani 1 1 d .
H8A H 0.2697 1.1418 0.4085 0.049 Uiso 1 1 calc R
H8B H 0.4065 1.0717 0.3688 0.049 Uiso 1 1 calc R
C9 C 0.1715(7) 0.9046(6) 0.4748(3) 0.0335(14) Uani 1 1 d .
H9 H 0.1266 0.9572 0.5090 0.040 Uiso 1 1 calc R
C10 C 0.1398(6) 0.7828(6) 0.4646(3) 0.0308(13) Uani 1 1 d .
H10 H 0.0671 0.7380 0.4904 0.037 Uiso 1 1 calc R
C11 C 0.3172(6) 0.8313(6) 0.3868(3) 0.0270(12) Uani 1 1 d .
C12 C 0.4394(7) 0.8219(7) 0.3310(4) 0.0444(16) Uani 1 1 d .
H12A H 0.5316 0.7954 0.3600 0.067 Uiso 1 1 calc R
H12B H 0.4363 0.9105 0.2952 0.067 Uiso 1 1 calc R
H12C H 0.4292 0.7536 0.3017 0.067 Uiso 1 1 calc R
C13 C 0.1966(6) 0.7088(5) 0.1916(3) 0.0222(11) Uani 1 1 d .
C14 C 0.2223(6) 0.8421(5) 0.1384(3) 0.0226(11) Uani 1 1 d .
C15 C 0.2099(6) 0.9601(5) 0.1684(3) 0.0248(12) Uani 1 1 d .
H15 H 0.1831 0.9561 0.2205 0.030 Uiso 1 1 calc R
C16 C 0.2369(6) 1.0838(5) 0.1219(3) 0.0293(13) Uani 1 1 d .
C17 C 0.2740(7) 1.0922(6) 0.0431(3) 0.0349(14) Uani 1 1 d .
H17 H 0.2920 1.1749 0.0111 0.042 Uiso 1 1 calc R
C18 C 0.2830(8) 0.9738(6) 0.0145(3) 0.0403(16) Uani 1 1 d .
C19 C 0.2613(7) 0.8491(5) 0.0604(3) 0.0301(13) Uani 1 1 d .
H19 H 0.2724 0.7704 0.0396 0.036 Uiso 1 1 calc R
C20 C 0.2219(6) 1.2092(5) 0.1562(3) 0.0234(11) Uani 1 1 d .
C21 C 0.4510(5) 0.4066(5) 0.3067(3) 0.0215(11) Uani 1 1 d .
C22 C 0.6125(5) 0.3486(5) 0.3171(3) 0.0213(11) Uani 1 1 d .
C23 C 0.6619(6) 0.2153(5) 0.3051(3) 0.0258(12) Uani 1 1 d .
H23 H 0.5957 0.1648 0.2908 0.031 Uiso 1 1 calc R
C24 C 0.8095(6) 0.1591(5) 0.3147(3) 0.0236(11) Uani 1 1 d .
C25 C 0.9124(6) 0.2366(5) 0.3301(3) 0.0237(11) Uani 1 1 d .
H25 H 1.0121 0.1995 0.3336 0.028 Uiso 1 1 calc R
C26 C 0.8630(5) 0.3707(5) 0.3401(3) 0.0187(10) Uani 1 1 d .
C27 C 0.9740(5) 0.4572(5) 0.3530(3) 0.0204(11) Uani 1 1 d .
C28 C 0.7133(5) 0.4232(5) 0.3364(3) 0.0226(11) Uani 1 1 d .
H28 H 0.6804 0.5100 0.3470 0.027 Uiso 1 1 calc R
O1W O 0.2259(4) 0.4351(4) 0.4758(2) 0.0345(9) Uani 1 1 d D
H1A H 0.170(4) 0.454(7) 0.510(2) 0.052 Uiso 1 1 d D
H1B H 0.3129(14) 0.415(2) 0.488(3) 0.052 Uiso 1 1 d D
O2W O 0.5000 0.5000 0.5000 0.102(3) Uani 1 2 d SD
H2A H 0.509(16) 0.52(2) 0.4519(15) 0.153 Uiso 0.50 1 d PD
H2B H 0.449(5) 0.563(15) 0.517(14) 0.153 Uiso 0.50 1 d PD

loop_
_atom_site_aniso_label
_atom_site_aniso_U_11
_atom_site_aniso_U_22
_atom_site_aniso_U_33
_atom_site_aniso_U_23
_atom_site_aniso_U_13
_atom_site_aniso_U_12
Ni1 0.0187(4) 0.0157(3) 0.0218(3) -0.0070(3) 0.0004(3) -0.0060(2)
Ni2 0.0156(4) 0.0229(3) 0.0212(3) -0.0085(3) 0.0009(3) -0.0066(3)
N1 0.024(3) 0.024(2) 0.027(2) -0.0050(19) -0.0045(19) -0.0087(19)
N2 0.023(3) 0.034(3) 0.024(2) 0.000(2) -0.0091(19) -0.008(2)
N3 0.035(3) 0.029(3) 0.030(3) -0.012(2) -0.004(2) -0.014(2)
N4 0.026(3) 0.036(3) 0.026(2) -0.016(2) 0.002(2) -0.009(2)
O1 0.031(2) 0.0150(18) 0.034(2) -0.0092(16) 0.0070(17) -0.0073(15)
O2 0.032(2) 0.0211(19) 0.025(2) -0.0058(15) 0.0022(16) -0.0061(16)
O3 0.033(2) 0.0246(19) 0.024(2) -0.0107(16) 0.0066(16) -0.0093(16)
O4 0.051(3) 0.0156(18) 0.030(2) -0.0101(16) 0.0113(18) -0.0117(17)
O5 0.016(2) 0.034(2) 0.038(2) -0.0168(18) -0.0037(16) -0.0062(16)
O6 0.018(2) 0.033(2) 0.036(2) -0.0192(17) 0.0018(16) -0.0054(16)
O7 0.0123(18) 0.0286(19) 0.0208(18) -0.0090(15) 0.0035(14) -0.0076(14)
O8 0.022(2) 0.035(2) 0.034(2) -0.0171(17) 0.0040(16) -0.0088(16)
Br1 0.1456(9) 0.0466(4) 0.0334(4) -0.0204(3) 0.0333(5) -0.0448(5)
Br2 0.0351(4) 0.0251(3) 0.0612(4) -0.0156(3) -0.0015(3) -0.0022(2)
C1 0.037(4) 0.047(4) 0.061(4) -0.025(3) -0.015(3) -0.009(3)
C2 0.032(3) 0.030(3) 0.023(3) -0.006(2) -0.006(2) -0.010(2)
C3 0.029(3) 0.029(3) 0.032(3) -0.005(2) -0.007(2) -0.006(2)
C4 0.027(3) 0.034(3) 0.037(3) -0.010(3) -0.003(3) 0.002(2)
C5 0.021(3) 0.053(4) 0.027(3) -0.003(3) -0.005(2) -0.017(3)
C6 0.021(3) 0.042(3) 0.029(3) -0.002(3) -0.003(2) -0.016(2)
C7 0.093(7) 0.037(4) 0.113(7) -0.001(4) -0.060(6) -0.026(4)
C8 0.043(4) 0.037(3) 0.050(4) -0.011(3) -0.005(3) -0.024(3)
C9 0.039(4) 0.037(3) 0.031(3) -0.020(3) -0.001(3) -0.006(3)
C10 0.031(3) 0.036(3) 0.031(3) -0.012(3) 0.003(2) -0.014(3)
C11 0.029(3) 0.030(3) 0.026(3) -0.009(2) 0.000(2) -0.013(2)
C12 0.043(4) 0.056(4) 0.045(4) -0.018(3) 0.015(3) -0.028(3)
C13 0.024(3) 0.014(2) 0.028(3) -0.003(2) -0.004(2) -0.006(2)
C14 0.025(3) 0.020(3) 0.026(3) -0.007(2) 0.003(2) -0.008(2)
C15 0.038(3) 0.012(2) 0.026(3) -0.004(2) 0.004(2) -0.007(2)
C16 0.039(4) 0.022(3) 0.032(3) -0.014(2) 0.003(3) -0.009(2)
C17 0.055(4) 0.023(3) 0.030(3) -0.007(2) 0.010(3) -0.016(3)
C18 0.071(5) 0.031(3) 0.025(3) -0.010(3) 0.009(3) -0.020(3)
C19 0.054(4) 0.011(2) 0.030(3) -0.009(2) 0.006(3) -0.010(2)
C20 0.021(3) 0.021(3) 0.029(3) -0.010(2) -0.002(2) -0.001(2)
C21 0.016(3) 0.026(3) 0.021(3) -0.002(2) 0.004(2) -0.007(2)
C22 0.012(3) 0.028(3) 0.025(3) -0.006(2) 0.001(2) -0.008(2)
C23 0.023(3) 0.028(3) 0.029(3) -0.009(2) -0.001(2) -0.008(2)
C24 0.027(3) 0.020(3) 0.024(3) -0.005(2) 0.005(2) -0.006(2)
C25 0.016(3) 0.029(3) 0.024(3) -0.003(2) 0.003(2) -0.001(2)
C26 0.015(3) 0.023(3) 0.020(3) -0.003(2) 0.001(2) -0.008(2)
C27 0.019(3) 0.023(3) 0.019(3) -0.003(2) -0.003(2) -0.004(2)
C28 0.019(3) 0.024(3) 0.026(3) -0.007(2) 0.003(2) -0.004(2)
O1W 0.028(2) 0.044(2) 0.028(2) -0.0040(19) -0.0009(17) -0.0031(18)
O2W 0.040(5) 0.179(11) 0.079(7) -0.013(6) -0.030(4) -0.017(6)

loop_
_atom_type_symbol
_atom_type_description
_atom_type_scat_dispersion_real
_atom_type_scat_dispersion_imag
_atom_type_scat_source
C C 0.0033 0.0016 'International Tables Vol C Tables 4.2.6.8 and 6.1.1.4'
H H 0.0000 0.0000 'International Tables Vol C Tables 4.2.6.8 and 6.1.1.4'
N N 0.0061 0.0033 'International Tables Vol C Tables 4.2.6.8 and 6.1.1.4'
O O 0.0106 0.0060 'International Tables Vol C Tables 4.2.6.8 and 6.1.1.4'
Ni Ni 0.3393 1.1124 'International Tables Vol C Tables 4.2.6.8 and 6.1.1.4'
Br Br -0.2901 2.4595 'International Tables Vol C Tables 4.2.6.8 and 6.1.1.4'

loop_
_geom_angle_atom_site_label_1
_geom_angle_atom_site_label_2
_geom_angle_atom_site_label_3
_geom_angle
_geom_angle_site_symmetry_1
_geom_angle_site_symmetry_3
O1 Ni1 O5 88.16(15) . .
O1 Ni1 N1 90.08(15) . .
O5 Ni1 N1 172.76(15) . .
O1 Ni1 O3 157.79(14) . 1_545
O5 Ni1 O3 84.88(14) . 1_545
N1 Ni1 O3 99.25(15) . 1_545
O1 Ni1 O7 102.86(13) . 1_455
O5 Ni1 O7 83.61(13) . 1_455
N1 Ni1 O7 89.93(15) . 1_455
O3 Ni1 O7 97.31(13) 1_545 1_455
O1 Ni1 O4 96.32(14) . 1_545
O5 Ni1 O4 91.16(15) . 1_545
N1 Ni1 O4 96.02(16) . 1_545
O3 Ni1 O4 62.84(13) 1_545 1_545
O7 Ni1 O4 159.92(13) 1_455 1_545
O1 Ni1 C20 127.23(16) . 1_545
O5 Ni1 C20 88.44(15) . 1_545
N1 Ni1 C20 98.20(16) . 1_545
O3 Ni1 C20 31.69(15) 1_545 1_545
O7 Ni1 C20 128.98(16) 1_455 1_545
O4 Ni1 C20 31.16(15) 1_545 1_545
O2 Ni2 O6 95.74(15) . .
O2 Ni2 O7 92.61(14) . 1_455
O6 Ni2 O7 97.59(13) . 1_455
O2 Ni2 N4 86.75(16) . .
O6 Ni2 N4 97.18(16) . .
O7 Ni2 N4 165.21(15) 1_455 .
O2 Ni2 O1W 176.22(15) . .
O6 Ni2 O1W 87.75(15) . .
O7 Ni2 O1W 88.35(15) 1_455 .
N4 Ni2 O1W 91.39(17) . .
O2 Ni2 O8 96.81(14) . 1_455
O6 Ni2 O8 153.54(14) . 1_455
O7 Ni2 O8 58.68(12) 1_455 1_455
N4 Ni2 O8 106.70(15) . 1_455
O1W Ni2 O8 80.57(14) . 1_455
C2 N1 C3 104.4(4) . .
C2 N1 Ni1 133.6(4) . .
C3 N1 Ni1 121.0(3) . .
C2 N2 C4 107.6(4) . .
C2 N2 C5 127.0(5) . .
C4 N2 C5 125.3(5) . .
C11 N3 C9 107.7(4) . .
C11 N3 C8 128.3(5) . .
C9 N3 C8 124.1(5) . .
C11 N4 C10 106.0(4) . .
C11 N4 Ni2 131.7(4) . .
C10 N4 Ni2 120.8(4) . .
C13 O1 Ni1 128.0(3) . .
C13 O2 Ni2 130.0(3) . .
C20 O3 Ni1 88.4(3) . 1_565
C20 O4 Ni1 88.5(3) . 1_565
C21 O5 Ni1 135.3(3) . .
C21 O6 Ni2 127.2(3) . .
C27 O7 Ni2 97.7(3) . 1_655
C27 O7 Ni1 133.2(3) . 1_655
Ni2 O7 Ni1 111.64(15) 1_655 1_655
C27 O8 Ni2 83.2(3) . 1_655
C2 C1 H1C 109.5 . .
C2 C1 H1D 109.5 . .
H1C C1 H1D 109.5 . .
C2 C1 H1E 109.5 . .
H1C C1 H1E 109.5 . .
H1D C1 H1E 109.5 . .
N1 C2 N2 111.4(5) . .
N1 C2 C1 125.2(5) . .
N2 C2 C1 123.3(5) . .
C4 C3 N1 110.5(5) . .
C4 C3 H3 124.8 . .
N1 C3 H3 124.8 . .
C3 C4 N2 106.1(5) . .
C3 C4 H4 127.0 . .
N2 C4 H4 127.0 . .
N2 C5 C6 111.4(4) . .
N2 C5 H5A 109.4 . .
C6 C5 H5A 109.4 . .
N2 C5 H5B 109.4 . .
C6 C5 H5B 109.4 . .
H5A C5 H5B 108.0 . .
C5 C6 C6 110.8(5) . 2_465
C5 C6 H6A 109.5 . .
C6 C6 H6A 109.5 2_465 .
C5 C6 H6B 109.5 . .
C6 C6 H6B 109.5 2_465 .
H6A C6 H6B 108.1 . .
C7 C7 C8 119.5(9) 2_676 .
C7 C7 H7A 107.4 2_676 .
C8 C7 H7A 107.4 . .
C7 C7 H7B 107.4 2_676 .
C8 C7 H7B 107.4 . .
H7A C7 H7B 107.0 . .
N3 C8 C7 112.3(5) . .
N3 C8 H8A 109.1 . .
C7 C8 H8A 109.1 . .
N3 C8 H8B 109.1 . .
C7 C8 H8B 109.1 . .
H8A C8 H8B 107.9 . .
C10 C9 N3 106.4(5) . .
C10 C9 H9 126.8 . .
N3 C9 H9 126.8 . .
C9 C10 N4 109.3(5) . .
C9 C10 H10 125.3 . .
N4 C10 H10 125.3 . .
N4 C11 N3 110.5(5) . .
N4 C11 C12 125.5(5) . .
N3 C11 C12 123.9(5) . .
C11 C12 H12A 109.5 . .
C11 C12 H12B 109.5 . .
H12A C12 H12B 109.5 . .
C11 C12 H12C 109.5 . .
H12A C12 H12C 109.5 . .
H12B C12 H12C 109.5 . .
O1 C13 O2 126.4(5) . .
O1 C13 C14 117.0(5) . .
O2 C13 C14 116.7(4) . .
C15 C14 C19 119.4(5) . .
C15 C14 C13 119.1(5) . .
C19 C14 C13 121.5(4) . .
C16 C15 C14 120.8(5) . .
C16 C15 H15 119.6 . .
C14 C15 H15 119.6 . .
C15 C16 C17 120.2(5) . .
C15 C16 C20 119.3(5) . .
C17 C16 C20 120.5(5) . .
C18 C17 C16 117.8(5) . .
C18 C17 H17 121.1 . .
C16 C17 H17 121.1 . .
C19 C18 C17 122.9(5) . .
C19 C18 Br1 118.6(4) . .
C17 C18 Br1 118.5(4) . .
C18 C19 C14 118.9(5) . .
C18 C19 H19 120.5 . .
C14 C19 H19 120.5 . .
O4 C20 O3 120.2(4) . .
O4 C20 C16 121.3(5) . .
O3 C20 C16 118.4(5) . .
O4 C20 Ni1 60.4(3) . 1_565
O3 C20 Ni1 59.9(2) . 1_565
C16 C20 Ni1 174.1(4) . 1_565
O5 C21 O6 126.7(5) . .
O5 C21 C22 117.3(4) . .
O6 C21 C22 116.0(4) . .
C28 C22 C23 119.2(5) . .
C28 C22 C21 122.5(5) . .
C23 C22 C21 118.3(4) . .
C24 C23 C22 119.6(5) . .
C24 C23 H23 120.2 . .
C22 C23 H23 120.2 . .
C23 C24 C25 121.3(5) . .
C23 C24 Br2 119.4(4) . .
C25 C24 Br2 119.3(4) . .
C26 C25 C24 118.9(5) . .
C26 C25 H25 120.6 . .
C24 C25 H25 120.6 . .
C28 C26 C25 119.7(5) . .
C28 C26 C27 121.3(4) . .
C25 C26 C27 119.0(4) . .
O8 C27 O7 120.4(4) . .
O8 C27 C26 122.2(5) . .
O7 C27 C26 117.3(4) . .
C22 C28 C26 121.1(5) . .
C22 C28 H28 119.4 . .
C26 C28 H28 119.4 . .
Ni2 O1W H1A 116(4) . .
Ni2 O1W H1B 110(3) . .
H1A O1W H1B 116(2) . .
H2A O2W H2B 115(2) . .

loop_
_geom_bond_atom_site_label_1
_geom_bond_atom_site_label_2
_geom_bond_distance
_geom_bond_site_symmetry_2
Ni1 O1 2.010(3) .
Ni1 O5 2.081(3) .
Ni1 N1 2.098(4) .
Ni1 O3 2.100(3) 1_545
Ni1 O7 2.106(3) 1_455
Ni1 O4 2.111(3) 1_545
Ni1 C20 2.427(5) 1_545
Ni2 O2 2.014(3) .
Ni2 O6 2.018(3) .
Ni2 O7 2.045(3) 1_455
Ni2 N4 2.050(4) .
Ni2 O1W 2.127(4) .
Ni2 O8 2.380(4) 1_455
N1 C2 1.331(7) .
N1 C3 1.380(7) .
N2 C2 1.336(7) .
N2 C4 1.366(7) .
N2 C5 1.481(6) .
N3 C11 1.344(7) .
N3 C9 1.374(7) .
N3 C8 1.477(7) .
N4 C11 1.336(7) .
N4 C10 1.377(7) .
O1 C13 1.254(6) .
O2 C13 1.260(6) .
O3 C20 1.276(6) .
O3 Ni1 2.100(3) 1_565
O4 C20 1.256(6) .
O4 Ni1 2.111(3) 1_565
O5 C21 1.238(6) .
O6 C21 1.271(6) .
O7 C27 1.277(6) .
O7 Ni2 2.045(3) 1_655
O7 Ni1 2.106(3) 1_655
O8 C27 1.243(6) .
O8 Ni2 2.380(4) 1_655
Br1 C18 1.910(6) .
Br2 C24 1.896(5) .
C1 C2 1.487(8) .
C1 H1C 0.9600 .
C1 H1D 0.9600 .
C1 H1E 0.9600 .
C3 C4 1.342(8) .
C3 H3 0.9300 .
C4 H4 0.9300 .
C5 C6 1.513(7) .
C5 H5A 0.9700 .
C5 H5B 0.9700 .
C6 C6 1.523(10) 2_465
C6 H6A 0.9700 .
C6 H6B 0.9700 .
C7 C7 1.413(14) 2_676
C7 C8 1.512(9) .
C7 H7A 0.9700 .
C7 H7B 0.9700 .
C8 H8A 0.9700 .
C8 H8B 0.9700 .
C9 C10 1.357(8) .
C9 H9 0.9300 .
C10 H10 0.9300 .
C11 C12 1.487(8) .
C12 H12A 0.9600 .
C12 H12B 0.9600 .
C12 H12C 0.9600 .
C13 C14 1.501(7) .
C14 C15 1.387(7) .
C14 C19 1.391(7) .
C15 C16 1.382(7) .
C15 H15 0.9300 .
C16 C17 1.397(8) .
C16 C20 1.496(7) .
C17 C18 1.380(8) .
C17 H17 0.9300 .
C18 C19 1.371(7) .
C19 H19 0.9300 .
C20 Ni1 2.427(5) 1_565
C21 C22 1.502(7) .
C22 C28 1.382(7) .
C22 C23 1.398(7) .
C23 C24 1.379(7) .
C23 H23 0.9300 .
C24 C25 1.394(7) .
C25 C26 1.393(7) .
C25 H25 0.9300 .
C26 C28 1.389(7) .
C26 C27 1.505(7) .
C28 H28 0.9300 .
O1W H1A 0.819(10) .
O1W H1B 0.814(10) .
O2W H2A 0.823(10) .
O2W H2B 0.822(10) .

loop_
_geom_hbond_atom_site_label_D
_geom_hbond_atom_site_label_H
_geom_hbond_atom_site_label_A
_geom_hbond_distance_DH
_geom_hbond_distance_HA
_geom_hbond_distance_DA
_geom_hbond_angle_DHA
_geom_hbond_site_symmetry_A
O1W H1A O8 0.819(10) 2.02(2) 2.822(5) 165(6) 2_666
O1W H1B O2W 0.814(10) 2.092(6) 2.787(4) 143.2(18) .
O2W H2A O6 0.823(10) 2.203(18) 2.902(4) 143(2) .
O2W H2B N4 0.822(10) 2.8(2) 3.249(4) 115(18) .

loop_
_geom_torsion_atom_site_label_1
_geom_torsion_atom_site_label_2
_geom_torsion_atom_site_label_3
_geom_torsion_atom_site_label_4
_geom_torsion
_geom_torsion_site_symmetry_1
_geom_torsion_site_symmetry_4
O1 Ni1 N1 C2 145.6(5) . .
O3 Ni1 N1 C2 -14.2(5) 1_545 .
O7 Ni1 N1 C2 -111.5(5) 1_455 .
O4 Ni1 N1 C2 49.2(5) 1_545 .
C20 Ni1 N1 C2 17.9(5) 1_545 .
O1 Ni1 N1 C3 -48.3(4) . .
O3 Ni1 N1 C3 152.0(4) 1_545 .
O7 Ni1 N1 C3 54.6(4) 1_455 .
O4 Ni1 N1 C3 -144.7(4) 1_545 .
C20 Ni1 N1 C3 -176.0(4) 1_545 .
O2 Ni2 N4 C11 -51.0(5) . .
O6 Ni2 N4 C11 44.4(5) . .
O7 Ni2 N4 C11 -138.9(6) 1_455 .
O1W Ni2 N4 C11 132.3(5) . .
O8 Ni2 N4 C11 -147.2(5) 1_455 .
O2 Ni2 N4 C10 112.9(4) . .
O6 Ni2 N4 C10 -151.7(4) . .
O7 Ni2 N4 C10 25.0(9) 1_455 .
O1W Ni2 N4 C10 -63.8(4) . .
O8 Ni2 N4 C10 16.7(4) 1_455 .
O5 Ni1 O1 C13 -93.2(4) . .
N1 Ni1 O1 C13 79.7(4) . .
O3 Ni1 O1 C13 -164.9(4) 1_545 .
O7 Ni1 O1 C13 -10.2(4) 1_455 .
O4 Ni1 O1 C13 175.8(4) 1_545 .
C20 Ni1 O1 C13 -179.9(4) 1_545 .
O6 Ni2 O2 C13 36.0(4) . .
O7 Ni2 O2 C13 -61.9(4) 1_455 .
N4 Ni2 O2 C13 132.9(4) . .
O8 Ni2 O2 C13 -120.7(4) 1_455 .
O1 Ni1 O5 C21 49.9(5) . .
O3 Ni1 O5 C21 -151.3(5) 1_545 .
O7 Ni1 O5 C21 -53.3(5) 1_455 .
O4 Ni1 O5 C21 146.2(5) 1_545 .
C20 Ni1 O5 C21 177.2(5) 1_545 .
O2 Ni2 O6 C21 -88.0(4) . .
O7 Ni2 O6 C21 5.4(4) 1_455 .
N4 Ni2 O6 C21 -175.5(4) . .
O1W Ni2 O6 C21 93.4(4) . .
O8 Ni2 O6 C21 30.0(6) 1_455 .
C3 N1 C2 N2 -1.8(6) . .
Ni1 N1 C2 N2 166.0(4) . .
C3 N1 C2 C1 177.3(6) . .
Ni1 N1 C2 C1 -14.9(9) . .
C4 N2 C2 N1 1.9(6) . .
C5 N2 C2 N1 179.9(4) . .
C4 N2 C2 C1 -177.2(5) . .
C5 N2 C2 C1 0.7(9) . .
C2 N1 C3 C4 1.0(6) . .
Ni1 N1 C3 C4 -168.7(4) . .
N1 C3 C4 N2 0.1(6) . .
C2 N2 C4 C3 -1.2(6) . .
C5 N2 C4 C3 -179.2(5) . .
C2 N2 C5 C6 -84.0(7) . .
C4 N2 C5 C6 93.7(6) . .
N2 C5 C6 C6 174.6(6) . 2_465
C11 N3 C8 C7 -108.4(7) . .
C9 N3 C8 C7 72.8(8) . .
C7 C7 C8 N3 52.2(14) 2_676 .
C11 N3 C9 C10 -0.8(6) . .
C8 N3 C9 C10 178.2(5) . .
N3 C9 C10 N4 1.1(6) . .
C11 N4 C10 C9 -0.9(6) . .
Ni2 N4 C10 C9 -168.4(4) . .
C10 N4 C11 N3 0.3(6) . .
Ni2 N4 C11 N3 166.0(4) . .
C10 N4 C11 C12 176.7(6) . .
Ni2 N4 C11 C12 -17.6(9) . .
C9 N3 C11 N4 0.3(6) . .
C8 N3 C11 N4 -178.7(5) . .
C9 N3 C11 C12 -176.2(5) . .
C8 N3 C11 C12 4.9(9) . .
Ni1 O1 C13 O2 11.0(8) . .
Ni1 O1 C13 C14 -169.2(3) . .
Ni2 O2 C13 O1 33.9(8) . .
Ni2 O2 C13 C14 -146.0(4) . .
O1 C13 C14 C15 -173.6(5) . .
O2 C13 C14 C15 6.3(7) . .
O1 C13 C14 C19 5.0(8) . .
O2 C13 C14 C19 -175.1(5) . .
C19 C14 C15 C16 -0.5(8) . .
C13 C14 C15 C16 178.1(5) . .
C14 C15 C16 C17 1.4(9) . .
C14 C15 C16 C20 179.8(5) . .
C15 C16 C17 C18 -0.3(9) . .
C20 C16 C17 C18 -178.6(5) . .
C16 C17 C18 C19 -1.8(10) . .
C16 C17 C18 Br1 179.6(5) . .
C17 C18 C19 C14 2.8(10) . .
Br1 C18 C19 C14 -178.6(4) . .
C15 C14 C19 C18 -1.5(9) . .
C13 C14 C19 C18 179.9(5) . .
Ni1 O4 C20 O3 -2.4(5) 1_565 .
Ni1 O4 C20 C16 173.4(5) 1_565 .
Ni1 O3 C20 O4 2.4(5) 1_565 .
Ni1 O3 C20 C16 -173.5(4) 1_565 .
C15 C16 C20 O4 179.8(5) . .
C17 C16 C20 O4 -1.9(8) . .
C15 C16 C20 O3 -4.3(8) . .
C17 C16 C20 O3 174.0(5) . .
Ni1 O5 C21 O6 15.2(8) . .
Ni1 O5 C21 C22 -164.2(3) . .
Ni2 O6 C21 O5 16.5(8) . .
Ni2 O6 C21 C22 -164.1(3) . .
O5 C21 C22 C28 156.5(5) . .
O6 C21 C22 C28 -23.0(7) . .
O5 C21 C22 C23 -22.1(7) . .
O6 C21 C22 C23 158.4(5) . .
C28 C22 C23 C24 1.6(8) . .
C21 C22 C23 C24 -179.7(5) . .
C22 C23 C24 C25 -5.0(8) . .
C22 C23 C24 Br2 176.4(4) . .
C23 C24 C25 C26 3.5(8) . .
Br2 C24 C25 C26 -178.0(4) . .
C24 C25 C26 C28 1.4(7) . .
C24 C25 C26 C27 -177.2(4) . .
Ni2 O8 C27 O7 -1.1(4) 1_655 .
Ni2 O8 C27 C26 179.0(4) 1_655 .
Ni2 O7 C27 O8 1.2(5) 1_655 .
Ni1 O7 C27 O8 -128.3(4) 1_655 .
Ni2 O7 C27 C26 -178.8(4) 1_655 .
Ni1 O7 C27 C26 51.7(6) 1_655 .
C28 C26 C27 O8 28.9(7) . .
C25 C26 C27 O8 -152.6(5) . .
C28 C26 C27 O7 -151.0(5) . .
C25 C26 C27 O7 27.5(6) . .
C23 C22 C28 C26 3.2(8) . .
C21 C22 C28 C26 -175.4(5) . .
C25 C26 C28 C22 -4.8(8) . .
C27 C26 C28 C22 173.8(5) . .
